data_2100716
loop_
_publ_author_name
'Kre\<simir Mol\<canov'
'Mario Roboz'
'Biserka Koji\'c-Prodi\'c'

_publ_section_title
;
 Structural characterization of <i>p</i>-benzosemiquinone radical in a
 solid state: the radical stabilization by a low-barrier hydrogen bond
;
_journal_coeditor_code WS5041
_journal_issue 6
_journal_name_full 'Acta Crystallographica Section B'
_journal_page_first 1051
_journal_page_last 1060
_journal_paper_doi 10.1107/S0108768106038870
_journal_volume 62
_journal_year 2006
_chemical_formula_moiety 'C6 H5 O2'
_chemical_formula_sum 'C6 H5 O2'
_chemical_formula_weight 109.1
_space_group_IT_number 14
_symmetry_cell_setting monoclinic
_symmetry_space_group_name_Hall '-P 2ybc'
_symmetry_space_group_name_H-M 'P 1 21/c 1'
_audit_creation_method 'WinGX routine CIF_UPDATE'
_cell_angle_alpha 90
_cell_angle_beta 109.99(8)
_cell_angle_gamma 90
_cell_formula_units_Z 2
_cell_length_a 3.770(3)
_cell_length_b 5.980(3)
_cell_length_c 11.458(14)
_cell_measurement_reflns_used 16
_cell_measurement_temperature 90(2)
_cell_measurement_theta_max 25.8
_cell_measurement_theta_min 8.2
_cell_volume 242.8(4)
_computing_cell_refinement 'CAD4 Express (Enraf Nonius, 1994)'
_computing_data_collection 'CAD4 Express (Enraf Nonius, 1994)'
_computing_data_reduction 'XCAD4 (Harms & Wocadlo, 1995)'
_computing_molecular_graphics 'Ortep-3 for Windows (Farrugia, 1997)'
_computing_publication_material 'WinGX publication routines (Farrugia, 1999)'
_computing_structure_refinement 'SHELXL-97 (Sheldrick, 1997)'
_computing_structure_solution 'SHELXS-86 (Sheldrick, 1986)'
_diffrn_measured_fraction_theta_full 0.998
_diffrn_measured_fraction_theta_max 1
_diffrn_measurement_device '\k-geometry diffractometer'
_diffrn_measurement_device_type 'Enraf Nonius CAD4'
_diffrn_measurement_method 'non-profiled omega/2theta scans'
_diffrn_radiation_type CuK\a
_diffrn_radiation_wavelength 1.54184
_diffrn_reflns_av_R_equivalents 0.1017
_diffrn_reflns_limit_h_max 4
_diffrn_reflns_limit_h_min -4
_diffrn_reflns_limit_k_max 0
_diffrn_reflns_limit_k_min -7
_diffrn_reflns_limit_l_max 14
_diffrn_reflns_limit_l_min -4
_diffrn_reflns_number 531
_diffrn_reflns_theta_full 75.78
_diffrn_reflns_theta_max 75.78
_diffrn_reflns_theta_min 8.23
_diffrn_standards_decay_% 2
_diffrn_standards_interval_time 120
_diffrn_standards_number 3
_exptl_absorpt_coefficient_mu 0.948
_exptl_absorpt_correction_type none
_exptl_crystal_colour red
_exptl_crystal_density_diffrn 1.492
_exptl_crystal_density_method 'not measured'
_exptl_crystal_description plate
_exptl_crystal_F_000 114
_exptl_crystal_size_max 0.18
_exptl_crystal_size_mid 0.07
_exptl_crystal_size_min 0.05
_refine_diff_density_max 0.33
_refine_diff_density_min -0.416
_refine_ls_extinction_coef 0.053(13)
_refine_ls_extinction_expression Fc^*^=kFc[1+0.001xFc^2^\l^3^/sin(2\q)]^-1/4^
_refine_ls_extinction_method SHELXL
_refine_ls_goodness_of_fit_ref 1.087
_refine_ls_hydrogen_treatment refall
_refine_ls_matrix_type full
_refine_ls_number_parameters 50
_refine_ls_number_reflns 507
_refine_ls_number_restraints 0
_refine_ls_restrained_S_all 1.087
_refine_ls_R_factor_gt 0.0466
_refine_ls_shift/su_max 0
_refine_ls_structure_factor_coef Fsqd
_refine_ls_weighting_details 'calc w=1/[\s^2^(Fo^2^)+(0.0849P)^2^+0.0000P] where P=(Fo^2^+2Fc^2^)/3'
_refine_ls_weighting_scheme calc
_refine_ls_wR_factor_ref 0.131
_reflns_number_gt 382
_reflns_number_total 507
_reflns_threshold_expression >2sigma(I)
_cod_data_source_file ws5041.cif
_cod_data_source_block sqm90k
_cod_original_sg_symbol_H-M 'P 21/c'
_cod_database_code 2100716

loop_
_symmetry_equiv_pos_as_xyz
'x, y, z'
'-x, y+1/2, -z+1/2'
'-x, -y, -z'
'x, -y-1/2, z-1/2'

loop_
_atom_site_type_symbol
_atom_site_label
_atom_site_fract_x
_atom_site_fract_y
_atom_site_fract_z
_atom_site_U_iso_or_equiv
_atom_site_adp_type
_atom_site_calc_flag
_atom_site_refinement_flags
_atom_site_occupancy
O O1 0.5021(4) 0.3395(2) 0.41682(13) 0.0242(5) Uani d . 1
C C1 1.0156(5) -0.1659(3) 0.41428(16) 0.0169(5) Uani d . 1
C C2 0.7654(5) 0.0050(3) 0.37502(17) 0.0166(5) Uani d . 1
C C3 0.7420(5) 0.1783(3) 0.45841(17) 0.0162(5) Uani d . 1
H H2 0.610(6) 0.015(4) 0.294(2) 0.019(5) Uiso d . 1
H H1 1.025(7) -0.283(5) 0.357(3) 0.029(6) Uiso d . 1
H H3 0.498(14) 0.429(7) 0.478(4) 0.018(12) Uiso d P 0.5

loop_
_atom_site_aniso_label
_atom_site_aniso_U_11
_atom_site_aniso_U_22
_atom_site_aniso_U_33
_atom_site_aniso_U_12
_atom_site_aniso_U_13
_atom_site_aniso_U_23
O1 0.0334(9) 0.0161(8) 0.0254(8) 0.0090(6) 0.0132(6) 0.0041(6)
C1 0.0185(9) 0.0141(9) 0.0197(9) -0.0012(7) 0.0086(7) -0.0015(7)
C2 0.0158(8) 0.0175(9) 0.0161(8) -0.0014(7) 0.0051(6) -0.0021(8)
C3 0.0144(8) 0.0136(8) 0.0206(9) 0.0009(7) 0.0061(6) 0.0013(7)

loop_
_atom_type_symbol
_atom_type_description
_atom_type_scat_dispersion_real
_atom_type_scat_dispersion_imag
_atom_type_scat_source
C C 0.0181 0.0091 'International Tables Vol C Tables 4.2.6.8 and 6.1.1.4'
H H 0 0 'International Tables Vol C Tables 4.2.6.8 and 6.1.1.4'
O O 0.0492 0.0322 'International Tables Vol C Tables 4.2.6.8 and 6.1.1.4'

loop_
_geom_angle_atom_site_label_1
_geom_angle_atom_site_label_2
_geom_angle_atom_site_label_3
_geom_angle_site_symmetry_1
_geom_angle_site_symmetry_3
_geom_angle
C3 O1 H3 . . 111(3)
C2 C1 C3 . 3_756 120.29(17)
C2 C1 H1 . . 120.1(16)
C3 C1 H1 3_756 . 119.6(16)
C1 C2 C3 . . 121.15(18)
C1 C2 H2 . . 121.1(15)
C3 C2 H2 . . 117.8(16)
O1 C3 C2 . . 119.16(18)
O1 C3 C1 . 3_756 122.30(18)
C2 C3 C1 . 3_756 118.54(18)

loop_
_geom_bond_atom_site_label_1
_geom_bond_atom_site_label_2
_geom_bond_site_symmetry_2
_geom_bond_distance
O1 C3 . 1.296(2)
O1 H3 . 0.88(4)
C1 C2 . 1.359(3)
C1 C3 3_756 1.434(3)
C1 H1 . 0.97(3)
C2 C3 . 1.433(3)
C2 H2 . 0.92(2)
C3 C1 3_756 1.434(3)
